data_1543227
loop_
_publ_author_name
'Vimala, G.'
'Krishnan, S. Maya'
'Perumal, P. T.'
'SubbiahPandi, A.'

_publ_section_title
;
 5,6-Dipropylphthalazino[2,3-<i>a</i>]cinnoline-8,13-dione
;
_journal_coeditor_code SU4026
_journal_issue 4
_journal_name_full IUCrData
_journal_page_first x160688
_journal_paper_doi 10.1107/S241431461600688X
_journal_volume 1
_journal_year 2016
_chemical_formula_iupac 'C22 H22 N2 O2'
_chemical_formula_moiety 'C22 H22 N2 O2'
_chemical_formula_sum 'C22 H22 N2 O2'
_chemical_formula_weight 346.42
_chemical_name_systematic
;
5,6-Dipropylphthalazino[2,3-<i>a</i>]cinnoline-8,13-dione
;
_space_group_IT_number 14
_symmetry_cell_setting monoclinic
_symmetry_space_group_name_Hall '-P 2yn'
_symmetry_space_group_name_H-M 'P 1 21/n 1'
_atom_sites_solution_hydrogens geom
_atom_sites_solution_primary direct
_atom_sites_solution_secondary difmap
_audit_creation_method SHELXL-97
_cell_angle_alpha 90.00
_cell_angle_beta 99.672(4)
_cell_angle_gamma 90.00
_cell_formula_units_Z 4
_cell_length_a 8.8711(7)
_cell_length_b 8.6175(6)
_cell_length_c 23.698(2)
_cell_measurement_reflns_used 2644
_cell_measurement_temperature 293(2)
_cell_measurement_theta_max 25.00
_cell_measurement_theta_min 1.74
_cell_volume 1785.9(2)
_computing_cell_refinement
;
APEX2 and SAINT (Bruker, 2004)
;
_computing_data_collection
;
APEX2 (Bruker, 2004)
;
_computing_data_reduction
;
SAINT and XPREP (Bruker, 2004)
;
_computing_molecular_graphics
;
PLATON (Spek, 2009) and Mercury (Macrae <i>et al.</i>,  2008)
;
_computing_publication_material
;
SHELXL97 (Sheldrick, 2008) and PLATON (Spek, 2009)
;
_computing_structure_refinement
;
SHELXL97 (Sheldrick, 2008)
;
_computing_structure_solution
;
SHELXS97 (Sheldrick, 2008)
;
_diffrn_ambient_temperature 293(2)
_diffrn_measured_fraction_theta_full 1.000
_diffrn_measured_fraction_theta_max 1.000
_diffrn_measurement_device_type 'Bruker Kappa APEXII CCD'
_diffrn_measurement_method '\w and \f scan'
_diffrn_radiation_monochromator graphite
_diffrn_radiation_source 'fine-focus sealed tube'
_diffrn_radiation_type MoK\a
_diffrn_radiation_wavelength 0.71073
_diffrn_reflns_av_R_equivalents 0.0219
_diffrn_reflns_av_sigmaI/netI 0.0135
_diffrn_reflns_limit_h_max 10
_diffrn_reflns_limit_h_min -10
_diffrn_reflns_limit_k_max 10
_diffrn_reflns_limit_k_min -10
_diffrn_reflns_limit_l_max 28
_diffrn_reflns_limit_l_min -28
_diffrn_reflns_number 24172
_diffrn_reflns_theta_full 25.00
_diffrn_reflns_theta_max 25.00
_diffrn_reflns_theta_min 1.74
_exptl_absorpt_coefficient_mu 0.083
_exptl_absorpt_correction_T_max 0.986
_exptl_absorpt_correction_T_min 0.983
_exptl_absorpt_correction_type multi-scan
_exptl_absorpt_process_details
;
(SADABS; Bruker, 2004)
;
_exptl_crystal_colour orange
_exptl_crystal_density_diffrn 1.277
_exptl_crystal_density_method 'not measured'
_exptl_crystal_description block
_exptl_crystal_F_000 736
_exptl_crystal_size_max 0.22
_exptl_crystal_size_mid 0.20
_exptl_crystal_size_min 0.18
_refine_diff_density_max 0.457
_refine_diff_density_min -0.299
_refine_ls_extinction_method none
_refine_ls_goodness_of_fit_ref 1.083
_refine_ls_hydrogen_treatment constr
_refine_ls_matrix_type full
_refine_ls_number_parameters 235
_refine_ls_number_reflns 3153
_refine_ls_number_restraints 0
_refine_ls_restrained_S_all 1.083
_refine_ls_R_factor_all 0.0558
_refine_ls_R_factor_gt 0.0433
_refine_ls_shift/su_max 0.003
_refine_ls_shift/su_mean 0.001
_refine_ls_structure_factor_coef Fsqd
_refine_ls_weighting_details 'calc w=1/[\s^2^(Fo^2^)+(0.0908P)^2^+0.5529P] where P=(Fo^2^+2Fc^2^)/3'
_refine_ls_weighting_scheme calc
_refine_ls_wR_factor_gt 0.1317
_refine_ls_wR_factor_ref 0.1479
_reflns_number_gt 2644
_reflns_number_total 3153
_reflns_threshold_expression >2sigma(I)
_cod_data_source_file su4026sup1.cif
_cod_data_source_block I
_cod_original_sg_symbol_H-M 'P 21/n'
_cod_database_code 1543227

loop_
_symmetry_equiv_pos_as_xyz
'x, y, z'
'-x+1/2, y+1/2, -z+1/2'
'-x, -y, -z'
'x-1/2, -y-1/2, z-1/2'

loop_
_atom_site_type_symbol
_atom_site_label
_atom_site_fract_x
_atom_site_fract_y
_atom_site_fract_z
_atom_site_U_iso_or_equiv
_atom_site_adp_type
_atom_site_calc_flag
_atom_site_refinement_flags
_atom_site_occupancy
_atom_site_symmetry_multiplicity
C C20 -0.0632(2) 0.3401(2) 0.06495(10) 0.0484(5) Uani d . 1 1
H H20A -0.1029 0.3292 0.0244 0.058 Uiso calc R 1 1
H H20B -0.1352 0.4034 0.0814 0.058 Uiso calc R 1 1
C C17 0.0105(2) 0.6434(3) 0.13449(9) 0.0482(5) Uani d . 1 1
H H17A -0.0774 0.5785 0.1372 0.058 Uiso calc R 1 1
H H17B -0.0267 0.7388 0.1153 0.058 Uiso calc R 1 1
C C21 -0.0576(3) 0.1802(3) 0.09234(13) 0.0697(7) Uani d . 1 1
H H21A -0.1598 0.1365 0.0859 0.084 Uiso calc R 1 1
H H21B 0.0067 0.1134 0.0735 0.084 Uiso calc R 1 1
C C18 0.0925(3) 0.6819(3) 0.19488(11) 0.0718(8) Uani d . 1 1
H H18A 0.1694 0.7601 0.1920 0.086 Uiso calc R 1 1
H H18B 0.0188 0.7271 0.2160 0.086 Uiso calc R 1 1
C C19 0.1672(4) 0.5497(5) 0.22811(11) 0.0994(11) Uani d . 1 1
H H19A 0.2164 0.5854 0.2650 0.149 Uiso calc R 1 1
H H19B 0.2419 0.5047 0.2081 0.149 Uiso calc R 1 1
H H19C 0.0917 0.4731 0.2328 0.149 Uiso calc R 1 1
C C22 0.0012(4) 0.1802(4) 0.15434(17) 0.1137(14) Uani d . 1 1
H H22A 0.0027 0.0759 0.1687 0.171 Uiso calc R 1 1
H H22B -0.0638 0.2430 0.1736 0.171 Uiso calc R 1 1
H H22C 0.1031 0.2218 0.1612 0.171 Uiso calc R 1 1
N N2 0.38243(15) 0.52725(16) 0.10830(6) 0.0355(4) Uani d . 1 1
N N1 0.25819(16) 0.63184(16) 0.09974(6) 0.0363(4) Uani d . 1 1
O O2 0.17675(16) 0.87531(16) 0.07850(7) 0.0556(4) Uani d . 1 1
C C6 0.53518(19) 0.7336(2) 0.15617(7) 0.0361(4) Uani d . 1 1
C C15 0.08719(19) 0.4259(2) 0.07134(7) 0.0362(4) Uani d . 1 1
C C5 0.4304(2) 0.8411(2) 0.12868(7) 0.0356(4) Uani d . 1 1
O O1 0.61735(15) 0.47147(16) 0.15763(6) 0.0540(4) Uani d . 1 1
C C7 0.5168(2) 0.5669(2) 0.14328(8) 0.0376(4) Uani d . 1 1
C C14 0.21374(19) 0.3577(2) 0.04659(7) 0.0348(4) Uani d . 1 1
C C8 0.2802(2) 0.7886(2) 0.09832(8) 0.0376(4) Uani d . 1 1
C C9 0.36383(19) 0.40445(19) 0.06747(7) 0.0327(4) Uani d . 1 1
C C16 0.11139(19) 0.5610(2) 0.09891(8) 0.0362(4) Uani d . 1 1
C C4 0.4611(2) 0.9990(2) 0.13425(8) 0.0453(5) Uani d . 1 1
H H4 0.3922 1.0707 0.1153 0.054 Uiso calc R 1 1
C C1 0.6675(2) 0.7856(2) 0.19067(9) 0.0466(5) Uani d . 1 1
H H1 0.7372 0.7146 0.2096 0.056 Uiso calc R 1 1
C C11 0.4621(2) 0.2265(2) 0.00602(9) 0.0482(5) Uani d . 1 1
H H11 0.5446 0.1813 -0.0073 0.058 Uiso calc R 1 1
C C10 0.4873(2) 0.3395(2) 0.04766(8) 0.0414(4) Uani d . 1 1
H H10 0.5863 0.3716 0.0622 0.050 Uiso calc R 1 1
C C13 0.1931(2) 0.2441(2) 0.00413(8) 0.0457(5) Uani d . 1 1
H H13 0.0947 0.2111 -0.0109 0.055 Uiso calc R 1 1
C C2 0.6954(3) 0.9419(3) 0.19691(10) 0.0566(6) Uani d . 1 1
H H2 0.7831 0.9763 0.2207 0.068 Uiso calc R 1 1
C C3 0.5940(3) 1.0488(2) 0.16794(10) 0.0550(6) Uani d . 1 1
H H3 0.6157 1.1543 0.1713 0.066 Uiso calc R 1 1
C C12 0.3160(3) 0.1801(2) -0.01595(9) 0.0518(5) Uani d . 1 1
H H12 0.2999 0.1050 -0.0445 0.062 Uiso calc R 1 1

loop_
_atom_site_aniso_label
_atom_site_aniso_U_11
_atom_site_aniso_U_22
_atom_site_aniso_U_33
_atom_site_aniso_U_12
_atom_site_aniso_U_13
_atom_site_aniso_U_23
C20 0.0313(10) 0.0492(11) 0.0627(12) -0.0042(8) 0.0022(9) -0.0059(10)
C17 0.0334(10) 0.0559(12) 0.0555(12) 0.0040(9) 0.0084(8) -0.0095(10)
C21 0.0503(13) 0.0545(14) 0.106(2) -0.0102(11) 0.0196(13) 0.0052(13)
C18 0.0545(14) 0.103(2) 0.0605(14) -0.0009(14) 0.0172(11) -0.0256(14)
C19 0.098(2) 0.148(3) 0.0507(15) 0.014(2) 0.0079(15) 0.0010(18)
C22 0.102(3) 0.105(3) 0.126(3) -0.040(2) -0.005(2) 0.055(2)
N2 0.0265(7) 0.0328(8) 0.0456(8) 0.0040(6) 0.0013(6) -0.0037(6)
N1 0.0262(7) 0.0328(8) 0.0486(9) 0.0039(6) 0.0022(6) -0.0024(6)
O2 0.0480(8) 0.0413(8) 0.0720(10) 0.0112(7) -0.0056(7) 0.0040(7)
C6 0.0328(9) 0.0407(10) 0.0353(9) -0.0043(8) 0.0071(7) -0.0014(7)
C15 0.0288(9) 0.0388(9) 0.0390(9) 0.0011(7) 0.0000(7) 0.0027(8)
C5 0.0379(9) 0.0362(9) 0.0340(9) -0.0036(7) 0.0099(7) -0.0010(7)
O1 0.0394(8) 0.0472(8) 0.0683(10) 0.0084(6) -0.0117(7) -0.0016(7)
C7 0.0314(9) 0.0395(10) 0.0405(9) -0.0004(8) 0.0022(7) 0.0019(8)
C14 0.0336(9) 0.0330(9) 0.0367(9) 0.0005(7) 0.0024(7) 0.0018(7)
C8 0.0393(10) 0.0347(9) 0.0384(9) 0.0036(8) 0.0051(8) -0.0005(7)
C9 0.0332(9) 0.0292(8) 0.0355(9) 0.0016(7) 0.0055(7) 0.0021(7)
C16 0.0255(8) 0.0401(10) 0.0414(9) 0.0020(7) 0.0007(7) -0.0004(8)
C4 0.0516(12) 0.0375(10) 0.0483(11) -0.0049(9) 0.0127(9) -0.0009(9)
C1 0.0385(10) 0.0520(12) 0.0471(11) -0.0068(9) 0.0012(8) -0.0044(9)
C11 0.0521(12) 0.0479(11) 0.0487(11) 0.0096(9) 0.0200(9) -0.0023(9)
C10 0.0353(10) 0.0415(10) 0.0483(10) 0.0011(8) 0.0097(8) 0.0021(8)
C13 0.0454(11) 0.0462(11) 0.0431(10) -0.0038(9) 0.0009(8) -0.0066(9)
C2 0.0477(12) 0.0609(14) 0.0595(13) -0.0181(11) 0.0042(10) -0.0158(11)
C3 0.0621(14) 0.0413(11) 0.0635(13) -0.0153(10) 0.0160(11) -0.0099(10)
C12 0.0628(14) 0.0485(12) 0.0441(11) 0.0022(10) 0.0094(10) -0.0118(9)

loop_
_atom_type_symbol
_atom_type_description
_atom_type_scat_dispersion_real
_atom_type_scat_dispersion_imag
_atom_type_scat_source
C C 0.0033 0.0016 'International Tables Vol C Tables 4.2.6.8 and 6.1.1.4'
H H 0.0000 0.0000 'International Tables Vol C Tables 4.2.6.8 and 6.1.1.4'
N N 0.0061 0.0033 'International Tables Vol C Tables 4.2.6.8 and 6.1.1.4'
O O 0.0106 0.0060 'International Tables Vol C Tables 4.2.6.8 and 6.1.1.4'

loop_
_geom_angle_atom_site_label_1
_geom_angle_atom_site_label_2
_geom_angle_atom_site_label_3
_geom_angle
C15 C20 C21 115.80(17)
C15 C20 H20A 108.3
C21 C20 H20A 108.3
C15 C20 H20B 108.3
C21 C20 H20B 108.3
H20A C20 H20B 107.4
C16 C17 C18 113.12(16)
C16 C17 H17A 109.0
C18 C17 H17A 109.0
C16 C17 H17B 109.0
C18 C17 H17B 109.0
H17A C17 H17B 107.8
C22 C21 C20 113.9(2)
C22 C21 H21A 108.8
C20 C21 H21A 108.8
C22 C21 H21B 108.8
C20 C21 H21B 108.8
H21A C21 H21B 107.7
C19 C18 C17 115.6(2)
C19 C18 H18A 108.4
C17 C18 H18A 108.4
C19 C18 H18B 108.4
C17 C18 H18B 108.4
H18A C18 H18B 107.4
C18 C19 H19A 109.5
C18 C19 H19B 109.5
H19A C19 H19B 109.5
C18 C19 H19C 109.5
H19A C19 H19C 109.5
H19B C19 H19C 109.5
C21 C22 H22A 109.5
C21 C22 H22B 109.5
H22A C22 H22B 109.5
C21 C22 H22C 109.5
H22A C22 H22C 109.5
H22B C22 H22C 109.5
C7 N2 N1 120.31(14)
C7 N2 C9 125.69(14)
N1 N2 C9 112.21(13)
C8 N1 N2 121.55(14)
C8 N1 C16 123.60(14)
N2 N1 C16 114.53(13)
C1 C6 C5 119.51(17)
C1 C6 C7 119.38(17)
C5 C6 C7 120.64(16)
C16 C15 C14 118.18(16)
C16 C15 C20 122.84(17)
C14 C15 C20 118.97(16)
C6 C5 C4 120.10(17)
C6 C5 C8 120.05(16)
C4 C5 C8 119.58(17)
O1 C7 N2 121.35(16)
O1 C7 C6 123.36(16)
N2 C7 C6 114.95(15)
C13 C14 C9 117.34(17)
C13 C14 C15 123.45(16)
C9 C14 C15 119.18(15)
O2 C8 N1 121.03(17)
O2 C8 C5 124.17(16)
N1 C8 C5 114.38(15)
C10 C9 C14 121.67(16)
C10 C9 N2 121.60(15)
C14 C9 N2 116.67(15)
C15 C16 N1 116.65(16)
C15 C16 C17 128.55(17)
N1 C16 C17 114.52(15)
C3 C4 C5 119.72(19)
C3 C4 H4 120.1
C5 C4 H4 120.1
C2 C1 C6 120.0(2)
C2 C1 H1 120.0
C6 C1 H1 120.0
C12 C11 C10 120.46(18)
C12 C11 H11 119.8
C10 C11 H11 119.8
C11 C10 C9 119.16(18)
C11 C10 H10 120.4
C9 C10 H10 120.4
C12 C13 C14 121.06(19)
C12 C13 H13 119.5
C14 C13 H13 119.5
C1 C2 C3 120.5(2)
C1 C2 H2 119.7
C3 C2 H2 119.7
C4 C3 C2 120.10(19)
C4 C3 H3 120.0
C2 C3 H3 120.0
C11 C12 C13 120.29(18)
C11 C12 H12 119.9
C13 C12 H12 119.9

loop_
_geom_bond_atom_site_label_1
_geom_bond_atom_site_label_2
_geom_bond_distance
C20 C15 1.511(2)
C20 C21 1.521(3)
C20 H20A 0.9700
C20 H20B 0.9700
C17 C16 1.506(3)
C17 C18 1.529(3)
C17 H17A 0.9700
C17 H17B 0.9700
C21 C22 1.474(4)
C21 H21A 0.9700
C21 H21B 0.9700
C18 C19 1.477(4)
C18 H18A 0.9700
C18 H18B 0.9700
C19 H19A 0.9600
C19 H19B 0.9600
C19 H19C 0.9600
C22 H22A 0.9600
C22 H22B 0.9600
C22 H22C 0.9600
N2 C7 1.376(2)
N2 N1 1.4118(19)
N2 C9 1.425(2)
N1 C8 1.366(2)
N1 C16 1.435(2)
O2 C8 1.215(2)
C6 C1 1.387(3)
C6 C5 1.394(3)
C6 C7 1.473(3)
C15 C16 1.335(3)
C15 C14 1.473(2)
C5 C4 1.389(3)
C5 C8 1.475(2)
O1 C7 1.219(2)
C14 C13 1.393(3)
C14 C9 1.400(2)
C9 C10 1.381(2)
C4 C3 1.376(3)
C4 H4 0.9300
C1 C2 1.373(3)
C1 H1 0.9300
C11 C12 1.373(3)
C11 C10 1.378(3)
C11 H11 0.9300
C10 H10 0.9300
C13 C12 1.376(3)
C13 H13 0.9300
C2 C3 1.387(3)
C2 H2 0.9300
C3 H3 0.9300
C12 H12 0.9300

loop_
_geom_hbond_atom_site_label_D
_geom_hbond_atom_site_label_H
_geom_hbond_atom_site_label_A
_geom_hbond_site_symmetry_A
_geom_hbond_distance_DH
_geom_hbond_distance_HA
_geom_hbond_distance_DA
_geom_hbond_angle_DHA
C21 H21B O2 1_545 0.97 2.54 3.400(3) 148
C4 H4 Cg4 1_565 0.93 2.83 3.633 145

loop_
_geom_torsion_atom_site_label_1
_geom_torsion_atom_site_label_2
_geom_torsion_atom_site_label_3
_geom_torsion_atom_site_label_4
_geom_torsion
C15 C20 C21 C22 58.1(3)
C16 C17 C18 C19 -53.8(3)
C7 N2 N1 C8 34.3(2)
C9 N2 N1 C8 -131.28(17)
C7 N2 N1 C16 -139.42(16)
C9 N2 N1 C16 54.97(19)
C21 C20 C15 C16 -118.0(2)
C21 C20 C15 C14 61.5(3)
C1 C6 C5 C4 2.3(3)
C7 C6 C5 C4 -169.90(17)
C1 C6 C5 C8 -171.73(16)
C7 C6 C5 C8 16.1(3)
N1 N2 C7 O1 169.68(17)
C9 N2 C7 O1 -26.8(3)
N1 N2 C7 C6 -16.8(2)
C9 N2 C7 C6 146.75(16)
C1 C6 C7 O1 -6.0(3)
C5 C6 C7 O1 166.16(18)
C1 C6 C7 N2 -179.40(16)
C5 C6 C7 N2 -7.2(2)
C16 C15 C14 C13 -161.28(18)
C20 C15 C14 C13 19.2(3)
C16 C15 C14 C9 20.7(2)
C20 C15 C14 C9 -158.80(16)
N2 N1 C8 O2 163.23(17)
C16 N1 C8 O2 -23.6(3)
N2 N1 C8 C5 -23.9(2)
C16 N1 C8 C5 149.23(16)
C6 C5 C8 O2 171.95(18)
C4 C5 C8 O2 -2.1(3)
C6 C5 C8 N1 -0.6(2)
C4 C5 C8 N1 -174.65(16)
C13 C14 C9 C10 -1.0(3)
C15 C14 C9 C10 177.11(16)
C13 C14 C9 N2 176.26(16)
C15 C14 C9 N2 -5.6(2)
C7 N2 C9 C10 -18.3(3)
N1 N2 C9 C10 146.39(16)
C7 N2 C9 C14 164.43(16)
N1 N2 C9 C14 -30.9(2)
C14 C15 C16 N1 2.7(2)
C20 C15 C16 N1 -177.77(16)
C14 C15 C16 C17 -170.79(17)
C20 C15 C16 C17 8.7(3)
C8 N1 C16 C15 145.59(18)
N2 N1 C16 C15 -40.8(2)
C8 N1 C16 C17 -40.0(2)
N2 N1 C16 C17 133.61(16)
C18 C17 C16 C15 125.2(2)
C18 C17 C16 N1 -48.4(2)
C6 C5 C4 C3 -1.3(3)
C8 C5 C4 C3 172.72(17)
C5 C6 C1 C2 -0.9(3)
C7 C6 C1 C2 171.37(19)
C12 C11 C10 C9 0.7(3)
C14 C9 C10 C11 0.4(3)
N2 C9 C10 C11 -176.71(16)
C9 C14 C13 C12 0.5(3)
C15 C14 C13 C12 -177.50(18)
C6 C1 C2 C3 -1.4(3)
C5 C4 C3 C2 -1.0(3)
C1 C2 C3 C4 2.4(3)
C10 C11 C12 C13 -1.1(3)
C14 C13 C12 C11 0.5(3)

_cod_database_fobs_code 1543227
